data_1519624
loop_
_publ_author_name
'Ma, Zhi-Xiong'
'Patel, Ashay'
'Houk, K. N.'
'Hsung, Richard P.'

_publ_section_title
;
 Highly Torquoselective Electrocyclizations and Competing 1,7-Hydrogen
 Shifts of 1-Azatrienes with Silyl Substitution at the Allylic Carbon.
;
_journal_name_full 'Organic letters'
_journal_page_first 150410083922001
_journal_paper_doi 10.1021/acs.orglett.5b00727
_journal_year 2015
_chemical_formula_moiety 'C34 H39 N O Si, 0.5(C5 H12)'
_chemical_formula_sum 'C36.5 H45 N O Si'
_chemical_formula_weight 541.82
_chemical_name_common 14051d
_chemical_name_systematic
;
 ?
;
_space_group_crystal_system monoclinic
_space_group_IT_number 14
_space_group_name_Hall '-P 2ybc'
_space_group_name_H-M_alt 'P 1 21/c 1'
_symmetry_space_group_name_Hall '-P 2ybc'
_symmetry_space_group_name_H-M 'P 1 21/c 1'
_atom_sites_solution_hydrogens geom
_audit_creation_method SHELXL-2013
_cell_angle_alpha 90
_cell_angle_beta 93.087(4)
_cell_angle_gamma 90
_cell_formula_units_Z 8
_cell_length_a 17.2248(13)
_cell_length_b 7.9565(6)
_cell_length_c 45.621(3)
_cell_measurement_reflns_used 2854
_cell_measurement_temperature 123(2)
_cell_measurement_theta_max 78.71
_cell_measurement_theta_min 3.88
_cell_volume 6243.2(8)
_computing_cell_refinement 'Bruker SAINT'
_computing_data_collection 'Bruker APEX2'
_computing_data_reduction 'Bruker SAINT'
_computing_molecular_graphics 'Bruker SHELXTL'
_computing_publication_material 'Bruker SHELXTL'
_computing_structure_refinement 'SHELXL-2013 (Sheldrick 2013)'
_computing_structure_solution 'SHELXT-2013 (Sheldrick 2013)'
_diffrn_ambient_temperature 123(2)
_diffrn_measured_fraction_theta_full 0.983
_diffrn_measured_fraction_theta_max 0.970
_diffrn_measurement_device_type 'Bruker Photon-100 CMOS'
_diffrn_measurement_method '\f and \w scans'
_diffrn_radiation_type CuK\a
_diffrn_radiation_wavelength 1.54178
_diffrn_reflns_av_R_equivalents 0.1127
_diffrn_reflns_av_unetI/netI 0.0585
_diffrn_reflns_laue_measured_fraction_full 0.983
_diffrn_reflns_laue_measured_fraction_max 0.970
_diffrn_reflns_limit_h_max 21
_diffrn_reflns_limit_h_min -20
_diffrn_reflns_limit_k_max 7
_diffrn_reflns_limit_k_min -9
_diffrn_reflns_limit_l_max 57
_diffrn_reflns_limit_l_min -54
_diffrn_reflns_number 46088
_diffrn_reflns_point_group_measured_fraction_full 0.983
_diffrn_reflns_point_group_measured_fraction_max 0.970
_diffrn_reflns_theta_full 67.679
_diffrn_reflns_theta_max 74.490
_diffrn_reflns_theta_min 2.569
_diffrn_source 'ImuS microfocus'
_exptl_absorpt_coefficient_mu 0.866
_exptl_absorpt_correction_T_max 0.7538
_exptl_absorpt_correction_T_min 0.6802
_exptl_absorpt_correction_type multi-scan
_exptl_absorpt_process_details 'SADABS-2012/1 (Sheldrick, 2012)'
_exptl_crystal_colour Colorless
_exptl_crystal_density_diffrn 1.153
_exptl_crystal_description Block
_exptl_crystal_F_000 2344
_exptl_crystal_size_max 0.200
_exptl_crystal_size_mid 0.180
_exptl_crystal_size_min 0.090
_refine_diff_density_max 1.165
_refine_diff_density_min -0.447
_refine_diff_density_rms 0.064
_refine_ls_extinction_method none
_refine_ls_goodness_of_fit_ref 1.045
_refine_ls_hydrogen_treatment constr
_refine_ls_matrix_type full
_refine_ls_number_parameters 722
_refine_ls_number_reflns 12375
_refine_ls_number_restraints 0
_refine_ls_restrained_S_all 1.045
_refine_ls_R_factor_all 0.0793
_refine_ls_R_factor_gt 0.0650
_refine_ls_shift/su_max 0.001
_refine_ls_shift/su_mean 0.000
_refine_ls_structure_factor_coef Fsqd
_refine_ls_weighting_details 'w=1/[\s^2^(Fo^2^)+(0.0768P)^2^+6.2708P] where P=(Fo^2^+2Fc^2^)/3'
_refine_ls_weighting_scheme calc
_refine_ls_wR_factor_gt 0.1663
_refine_ls_wR_factor_ref 0.1775
_reflns_Friedel_coverage 0.000
_reflns_number_gt 10021
_reflns_number_total 12375
_reflns_threshold_expression 'I > 2\s(I)'
_cod_data_source_file ol5b00727_si_004.cif
_cod_data_source_block 14051d
_cod_depositor_comments
;

2019-02-17
Z value and formula fixed to values more according to usual
chemical conventions.                 miguel
;
_cod_original_formula_sum 'C73 H90 N2 O2 Si2'
_cod_original_formula_weight 1083.64
_cod_original_formula_moiety '2(C34 H39 N O Si), C5 H12'
_cod_original_formula_units_Z 4
_cod_original_cell_volume 6243.3(8)
_cod_database_code 1519624
_shelx_space_group_comment
;
The symmetry employed for this shelxl refinement is uniquely defined
by the following loop, which should always be used as a source of
symmetry information in preference to the above space-group names.
They are only intended as comments.
;
_shelx_estimated_absorpt_t_min 0.846
_shelx_estimated_absorpt_t_max 0.926
_shelxl_version_number 2013-3

loop_
_space_group_symop_operation_xyz
'x, y, z'
'-x, y+1/2, -z+1/2'
'-x, -y, -z'
'x, -y-1/2, z-1/2'

loop_
_atom_site_label
_atom_site_type_symbol
_atom_site_fract_x
_atom_site_fract_y
_atom_site_fract_z
_atom_site_U_iso_or_equiv
_atom_site_adp_type
_atom_site_occupancy
_atom_site_site_symmetry_order
_atom_site_calc_flag
_atom_site_refinement_flags_posn
_atom_site_refinement_flags_adp
Si1A Si 0.79292(3) 0.57012(7) 0.35538(2) 0.01771(14) Uani 1 1 d . .
O1A O 1.14748(9) 0.2098(2) 0.40910(4) 0.0347(4) Uani 1 1 d . .
N1A N 0.88678(10) 0.3097(2) 0.43119(4) 0.0211(4) Uani 1 1 d . .
C1A C 0.87621(12) 0.4519(3) 0.41008(5) 0.0218(4) Uani 1 1 d . .
H1AA H 0.8474 0.5428 0.4200 0.026 Uiso 1 1 calc R U
C2A C 0.95359(13) 0.5216(3) 0.40284(5) 0.0275(5) Uani 1 1 d . .
H2AA H 0.9566 0.6336 0.3958 0.033 Uiso 1 1 calc R U
C3A C 1.01820(13) 0.4305(3) 0.40601(5) 0.0264(5) Uani 1 1 d . .
H3AA H 1.0651 0.4731 0.3988 0.032 Uiso 1 1 calc R U
C4A C 1.01863(12) 0.2669(3) 0.42025(4) 0.0216(4) Uani 1 1 d . .
C5A C 0.95252(12) 0.2182(3) 0.43384(4) 0.0194(4) Uani 1 1 d . .
C6A C 0.95214(13) 0.0606(3) 0.45256(5) 0.0259(5) Uani 1 1 d . .
H6AA H 0.9258 -0.0310 0.4412 0.031 Uiso 1 1 calc R U
H6AB H 0.9222 0.0822 0.4701 0.031 Uiso 1 1 calc R U
C7A C 1.03401(16) 0.0045(4) 0.46236(6) 0.0387(6) Uani 1 1 d . .
H7AA H 1.0558 0.0830 0.4775 0.046 Uiso 1 1 calc R U
H7AB H 1.0317 -0.1086 0.4713 0.046 Uiso 1 1 calc R U
C8A C 1.08651(15) -0.0004(4) 0.43712(6) 0.0383(6) Uani 1 1 d . .
H8AA H 1.0684 -0.0894 0.4232 0.046 Uiso 1 1 calc R U
H8AB H 1.1399 -0.0295 0.4446 0.046 Uiso 1 1 calc R U
C9A C 1.08816(13) 0.1655(3) 0.42115(5) 0.0268(5) Uani 1 1 d . .
C10A C 0.81973(12) 0.2736(3) 0.44838(4) 0.0251(5) Uani 1 1 d . .
H10A H 0.8108 0.1507 0.4484 0.030 Uiso 1 1 calc R U
H10B H 0.7732 0.3270 0.4387 0.030 Uiso 1 1 calc R U
C11A C 0.82817(12) 0.3343(3) 0.48004(4) 0.0219(4) Uani 1 1 d . .
C12A C 0.88710(13) 0.4404(3) 0.49037(5) 0.0303(5) Uani 1 1 d . .
H12A H 0.9245 0.4796 0.4774 0.036 Uiso 1 1 calc R U
C13A C 0.89176(14) 0.4901(4) 0.51971(6) 0.0375(6) Uani 1 1 d . .
H13A H 0.9329 0.5615 0.5267 0.045 Uiso 1 1 calc R U
C14A C 0.83726(15) 0.4365(4) 0.53863(5) 0.0358(6) Uani 1 1 d . .
H14A H 0.8406 0.4709 0.5586 0.043 Uiso 1 1 calc R U
C15A C 0.77789(16) 0.3328(3) 0.52835(5) 0.0359(6) Uani 1 1 d . .
H15A H 0.7399 0.2960 0.5413 0.043 Uiso 1 1 calc R U
C16A C 0.77327(14) 0.2818(3) 0.49920(5) 0.0304(5) Uani 1 1 d . .
H16A H 0.7321 0.2102 0.4923 0.036 Uiso 1 1 calc R U
C17A C 0.82606(12) 0.3974(3) 0.38245(4) 0.0193(4) Uani 1 1 d . .
H17A H 0.7775 0.3475 0.3898 0.023 Uiso 1 1 calc R U
C18A C 0.86619(13) 0.2553(3) 0.36605(5) 0.0232(4) Uani 1 1 d . .
H18A H 0.8769 0.1609 0.3795 0.035 Uiso 1 1 calc R U
H18B H 0.9152 0.2969 0.3588 0.035 Uiso 1 1 calc R U
H18C H 0.8321 0.2178 0.3494 0.035 Uiso 1 1 calc R U
C19A C 0.73751(13) 0.7499(3) 0.37275(5) 0.0242(5) Uani 1 1 d . .
C20A C 0.78303(16) 0.8452(3) 0.39746(5) 0.0321(5) Uani 1 1 d . .
H20A H 0.7528 0.9427 0.4033 0.048 Uiso 1 1 calc R U
H20B H 0.8328 0.8833 0.3904 0.048 Uiso 1 1 calc R U
H20C H 0.7925 0.7705 0.4144 0.048 Uiso 1 1 calc R U
C21A C 0.66439(15) 0.6763(3) 0.38553(6) 0.0373(6) Uani 1 1 d . .
H21A H 0.6360 0.7656 0.3952 0.056 Uiso 1 1 calc R U
H21B H 0.6794 0.5890 0.3999 0.056 Uiso 1 1 calc R U
H21C H 0.6310 0.6272 0.3697 0.056 Uiso 1 1 calc R U
C22A C 0.71195(15) 0.8765(3) 0.34856(5) 0.0312(5) Uani 1 1 d . .
H22A H 0.6793 0.9635 0.3568 0.047 Uiso 1 1 calc R U
H22B H 0.6823 0.8178 0.3327 0.047 Uiso 1 1 calc R U
H22C H 0.7580 0.9289 0.3407 0.047 Uiso 1 1 calc R U
C23A C 0.87775(12) 0.6457(3) 0.33427(5) 0.0225(4) Uani 1 1 d . .
C24A C 0.91680(14) 0.7979(3) 0.33984(5) 0.0308(5) Uani 1 1 d . .
H24A H 0.8984 0.8720 0.3542 0.037 Uiso 1 1 calc R U
C25A C 0.98158(15) 0.8432(4) 0.32489(6) 0.0393(6) Uani 1 1 d . .
H25A H 1.0071 0.9468 0.3292 0.047 Uiso 1 1 calc R U
C26A C 1.00912(15) 0.7380(4) 0.30366(6) 0.0424(7) Uani 1 1 d . .
H26A H 1.0536 0.7687 0.2934 0.051 Uiso 1 1 calc R U
C27A C 0.97136(15) 0.5878(4) 0.29746(5) 0.0364(6) Uani 1 1 d . .
H27A H 0.9898 0.5152 0.2828 0.044 Uiso 1 1 calc R U
C28A C 0.90646(13) 0.5423(3) 0.31255(5) 0.0279(5) Uani 1 1 d . .
H28A H 0.8811 0.4388 0.3080 0.033 Uiso 1 1 calc R U
C29A C 0.72184(12) 0.4632(3) 0.32839(5) 0.0211(4) Uani 1 1 d . .
C30A C 0.71533(13) 0.5137(3) 0.29880(5) 0.0262(5) Uani 1 1 d . .
H30A H 0.7484 0.5998 0.2923 0.031 Uiso 1 1 calc R U
C31A C 0.66167(14) 0.4405(3) 0.27895(5) 0.0323(5) Uani 1 1 d . .
H31A H 0.6582 0.4771 0.2591 0.039 Uiso 1 1 calc R U
C32A C 0.61313(14) 0.3140(3) 0.28802(5) 0.0325(5) Uani 1 1 d . .
H32A H 0.5767 0.2630 0.2744 0.039 Uiso 1 1 calc R U
C33A C 0.61792(14) 0.2622(3) 0.31699(5) 0.0306(5) Uani 1 1 d . .
H33A H 0.5845 0.1760 0.3233 0.037 Uiso 1 1 calc R U
C34A C 0.67146(13) 0.3362(3) 0.33689(5) 0.0248(5) Uani 1 1 d . .
H34A H 0.6740 0.2997 0.3567 0.030 Uiso 1 1 calc R U
Si1B Si 0.30128(3) -0.07742(7) 0.34860(2) 0.01890(14) Uani 1 1 d . .
O1B O 0.65104(9) 0.2934(3) 0.41958(4) 0.0392(4) Uani 1 1 d . .
N1B N 0.38409(10) 0.1787(3) 0.42598(4) 0.0241(4) Uani 1 1 d . .
C1B C 0.38208(13) 0.0407(3) 0.40379(5) 0.0233(5) Uani 1 1 d . .
H1BA H 0.3559 -0.0582 0.4125 0.028 Uiso 1 1 calc R U
C2B C 0.46239(14) -0.0115(3) 0.39730(5) 0.0297(5) Uani 1 1 d . .
H2BA H 0.4698 -0.1168 0.3881 0.036 Uiso 1 1 calc R U
C3B C 0.52419(13) 0.0845(3) 0.40399(5) 0.0265(5) Uani 1 1 d . .
H3BA H 0.5736 0.0512 0.3977 0.032 Uiso 1 1 calc R U
C4B C 0.51777(12) 0.2381(3) 0.42063(4) 0.0220(4) Uani 1 1 d . .
C5B C 0.44700(12) 0.2769(3) 0.43184(4) 0.0215(4) Uani 1 1 d . .
C6B C 0.43779(14) 0.4273(3) 0.45154(5) 0.0315(5) Uani 1 1 d . .
H6BA H 0.3867 0.4806 0.4467 0.038 Uiso 1 1 calc R U
H6BB H 0.4385 0.3893 0.4722 0.038 Uiso 1 1 calc R U
C7B C 0.5010(2) 0.5554(4) 0.44833(8) 0.0578(9) Uani 1 1 d . .
H7BA H 0.4919 0.6149 0.4294 0.069 Uiso 1 1 calc R U
H7BB H 0.4986 0.6394 0.4643 0.069 Uiso 1 1 calc R U
C8B C 0.57961(16) 0.4789(4) 0.44942(6) 0.0427(7) Uani 1 1 d . .
H8BA H 0.5927 0.4393 0.4697 0.051 Uiso 1 1 calc R U
H8BB H 0.6179 0.5662 0.4447 0.051 Uiso 1 1 calc R U
C9B C 0.58693(13) 0.3329(3) 0.42846(5) 0.0291(5) Uani 1 1 d . .
C10B C 0.31390(13) 0.1954(4) 0.44233(5) 0.0314(6) Uani 1 1 d . .
H10C H 0.2723 0.1251 0.4328 0.038 Uiso 1 1 calc R U
H10D H 0.2963 0.3138 0.4413 0.038 Uiso 1 1 calc R U
C11B C 0.32546(13) 0.1441(3) 0.47443(5) 0.0251(5) Uani 1 1 d . .
C12B C 0.38533(13) 0.0384(3) 0.48442(5) 0.0317(5) Uani 1 1 d . .
H12B H 0.4199 -0.0067 0.4709 0.038 Uiso 1 1 calc R U
C13B C 0.39511(15) -0.0020(4) 0.51405(6) 0.0388(6) Uani 1 1 d . .
H13B H 0.4367 -0.0731 0.5208 0.047 Uiso 1 1 calc R U
C14B C 0.34435(17) 0.0614(4) 0.53374(5) 0.0400(7) Uani 1 1 d . .
H14B H 0.3511 0.0346 0.5540 0.048 Uiso 1 1 calc R U
C15B C 0.28400(19) 0.1634(4) 0.52384(5) 0.0423(7) Uani 1 1 d . .
H15B H 0.2486 0.2056 0.5373 0.051 Uiso 1 1 calc R U
C16B C 0.27458(15) 0.2050(3) 0.49429(5) 0.0334(6) Uani 1 1 d . .
H16B H 0.2328 0.2759 0.4877 0.040 Uiso 1 1 calc R U
C17B C 0.33249(12) 0.0946(3) 0.37609(4) 0.0198(4) Uani 1 1 d . .
H17B H 0.2833 0.1421 0.3833 0.024 Uiso 1 1 calc R U
C18B C 0.37187(13) 0.2396(3) 0.36022(5) 0.0245(5) Uani 1 1 d . .
H18D H 0.3847 0.3300 0.3742 0.037 Uiso 1 1 calc R U
H18E H 0.3364 0.2826 0.3445 0.037 Uiso 1 1 calc R U
H18F H 0.4196 0.1986 0.3519 0.037 Uiso 1 1 calc R U
C19B C 0.24908(13) -0.2625(3) 0.36562(5) 0.0256(5) Uani 1 1 d . .
C20B C 0.29486(16) -0.3557(3) 0.39059(5) 0.0328(5) Uani 1 1 d . .
H20D H 0.2674 -0.4593 0.3953 0.049 Uiso 1 1 calc R U
H20E H 0.2995 -0.2835 0.4080 0.049 Uiso 1 1 calc R U
H20F H 0.3469 -0.3836 0.3843 0.049 Uiso 1 1 calc R U
C21B C 0.17394(16) -0.1953(3) 0.37815(7) 0.0408(7) Uani 1 1 d . .
H21D H 0.1466 -0.2875 0.3874 0.061 Uiso 1 1 calc R U
H21E H 0.1404 -0.1473 0.3622 0.061 Uiso 1 1 calc R U
H21F H 0.1869 -0.1081 0.3928 0.061 Uiso 1 1 calc R U
C22B C 0.22633(16) -0.3890(3) 0.34122(6) 0.0352(6) Uani 1 1 d . .
H22D H 0.1975 -0.4824 0.3495 0.053 Uiso 1 1 calc R U
H22E H 0.2734 -0.4323 0.3327 0.053 Uiso 1 1 calc R U
H22F H 0.1936 -0.3331 0.3259 0.053 Uiso 1 1 calc R U
C23B C 0.38703(12) -0.1449(3) 0.32719(5) 0.0235(5) Uani 1 1 d . .
C24B C 0.43048(14) -0.2905(3) 0.33311(5) 0.0319(5) Uani 1 1 d . .
H24B H 0.4151 -0.3646 0.3481 0.038 Uiso 1 1 calc R U
C25B C 0.49571(15) -0.3303(4) 0.31772(6) 0.0399(6) Uani 1 1 d . .
H25B H 0.5244 -0.4297 0.3223 0.048 Uiso 1 1 calc R U
C26B C 0.51865(14) -0.2250(4) 0.29573(6) 0.0379(6) Uani 1 1 d . .
H26B H 0.5629 -0.2520 0.2851 0.046 Uiso 1 1 calc R U
C27B C 0.47706(14) -0.0807(3) 0.28928(5) 0.0323(5) Uani 1 1 d . .
H27B H 0.4927 -0.0083 0.2741 0.039 Uiso 1 1 calc R U
C28B C 0.41229(13) -0.0402(3) 0.30475(5) 0.0261(5) Uani 1 1 d . .
H28B H 0.3845 0.0602 0.3001 0.031 Uiso 1 1 calc R U
C29B C 0.22814(12) 0.0267(3) 0.32199(5) 0.0210(4) Uani 1 1 d . .
C30B C 0.22150(13) -0.0205(3) 0.29228(5) 0.0265(5) Uani 1 1 d . .
H30B H 0.2554 -0.1041 0.2854 0.032 Uiso 1 1 calc R U
C31B C 0.16661(14) 0.0523(3) 0.27275(5) 0.0309(5) Uani 1 1 d . .
H31B H 0.1635 0.0188 0.2527 0.037 Uiso 1 1 calc R U
C32B C 0.11637(14) 0.1738(3) 0.28250(5) 0.0322(5) Uani 1 1 d . .
H32B H 0.0788 0.2238 0.2692 0.039 Uiso 1 1 calc R U
C33B C 0.12110(14) 0.2220(3) 0.31171(5) 0.0302(5) Uani 1 1 d . .
H33B H 0.0867 0.3049 0.3185 0.036 Uiso 1 1 calc R U
C34B C 0.17637(13) 0.1489(3) 0.33118(5) 0.0247(5) Uani 1 1 d . .
H34B H 0.1789 0.1828 0.3512 0.030 Uiso 1 1 calc R U
C1C C 0.6409(3) 0.9161(6) 0.22744(8) 0.0907(15) Uani 1 1 d . .
H1CA H 0.5961 0.8481 0.2326 0.136 Uiso 1 1 calc R U
H1CB H 0.6665 0.8626 0.2112 0.136 Uiso 1 1 calc R U
H1CC H 0.6231 1.0286 0.2215 0.136 Uiso 1 1 calc R U
C2C C 0.6974(3) 0.9299(5) 0.25362(8) 0.0714(11) Uani 1 1 d . .
H2CA H 0.6696 0.9796 0.2700 0.086 Uiso 1 1 calc R U
H2CB H 0.7132 0.8148 0.2596 0.086 Uiso 1 1 calc R U
C3C C 0.7672(2) 1.0275(4) 0.24993(6) 0.0589(10) Uani 1 1 d . .
H3CA H 0.7517 1.1403 0.2426 0.071 Uiso 1 1 calc R U
H3CB H 0.7972 0.9730 0.2346 0.071 Uiso 1 1 calc R U
C4C C 0.8202(2) 1.0493(6) 0.27719(8) 0.0705(12) Uani 1 1 d . .
H4CA H 0.7943 1.1219 0.2913 0.085 Uiso 1 1 calc R U
H4CB H 0.8296 0.9384 0.2865 0.085 Uiso 1 1 calc R U
C5C C 0.8951(2) 1.1249(5) 0.27026(9) 0.0629(10) Uani 1 1 d . .
H5CA H 0.9280 1.1368 0.2883 0.094 Uiso 1 1 calc R U
H5CB H 0.8859 1.2359 0.2614 0.094 Uiso 1 1 calc R U
H5CC H 0.9211 1.0525 0.2564 0.094 Uiso 1 1 calc R U

loop_
_atom_site_aniso_label
_atom_site_aniso_U_11
_atom_site_aniso_U_22
_atom_site_aniso_U_33
_atom_site_aniso_U_23
_atom_site_aniso_U_13
_atom_site_aniso_U_12
Si1A 0.0153(3) 0.0174(3) 0.0202(3) 0.0006(2) -0.0016(2) -0.0009(2)
O1A 0.0150(8) 0.0507(11) 0.0384(9) -0.0012(8) 0.0017(7) 0.0011(8)
N1A 0.0145(8) 0.0282(10) 0.0202(8) 0.0024(7) -0.0017(7) 0.0013(7)
C1A 0.0196(10) 0.0204(11) 0.0245(10) 0.0000(8) -0.0067(8) 0.0018(8)
C2A 0.0248(12) 0.0242(12) 0.0320(11) 0.0053(9) -0.0106(9) -0.0074(9)
C3A 0.0178(11) 0.0333(13) 0.0273(11) 0.0059(9) -0.0052(8) -0.0095(10)
C4A 0.0145(10) 0.0294(12) 0.0203(9) 0.0004(8) -0.0032(8) -0.0009(9)
C5A 0.0165(10) 0.0233(11) 0.0179(9) -0.0001(8) -0.0031(7) -0.0008(8)
C6A 0.0268(12) 0.0276(12) 0.0233(10) 0.0060(9) 0.0001(9) -0.0020(10)
C7A 0.0409(15) 0.0400(15) 0.0355(13) 0.0114(11) 0.0030(11) 0.0123(13)
C8A 0.0305(13) 0.0397(15) 0.0448(14) 0.0068(12) 0.0017(11) 0.0127(12)
C9A 0.0177(11) 0.0366(13) 0.0256(10) -0.0025(9) -0.0028(8) 0.0016(10)
C10A 0.0136(10) 0.0390(13) 0.0224(10) -0.0014(9) -0.0018(8) -0.0027(9)
C11A 0.0150(10) 0.0279(11) 0.0224(10) -0.0003(8) -0.0023(8) 0.0033(9)
C12A 0.0162(11) 0.0433(15) 0.0311(12) -0.0072(10) -0.0001(9) -0.0008(10)
C13A 0.0217(12) 0.0503(17) 0.0394(13) -0.0177(12) -0.0073(10) 0.0015(12)
C14A 0.0384(14) 0.0440(15) 0.0243(11) -0.0070(10) -0.0050(10) 0.0117(12)
C15A 0.0426(15) 0.0391(15) 0.0267(11) 0.0019(10) 0.0095(10) 0.0022(12)
C16A 0.0299(12) 0.0333(13) 0.0283(11) -0.0018(10) 0.0045(9) -0.0064(11)
C17A 0.0163(10) 0.0194(10) 0.0219(9) -0.0004(8) -0.0027(8) -0.0022(8)
C18A 0.0244(11) 0.0185(10) 0.0260(10) -0.0006(8) -0.0039(8) -0.0001(9)
C19A 0.0250(11) 0.0189(11) 0.0288(11) -0.0002(9) 0.0027(9) 0.0012(9)
C20A 0.0425(15) 0.0258(12) 0.0278(11) -0.0043(9) 0.0004(10) 0.0034(11)
C21A 0.0318(13) 0.0283(13) 0.0535(15) -0.0010(11) 0.0181(12) 0.0039(11)
C22A 0.0333(13) 0.0241(12) 0.0357(12) 0.0008(10) -0.0020(10) 0.0058(10)
C23A 0.0177(10) 0.0261(11) 0.0234(10) 0.0036(8) -0.0019(8) -0.0024(9)
C24A 0.0261(12) 0.0326(13) 0.0332(12) 0.0015(10) -0.0024(10) -0.0087(10)
C25A 0.0271(13) 0.0398(15) 0.0502(15) 0.0121(12) -0.0048(11) -0.0133(12)
C26A 0.0201(12) 0.0633(19) 0.0441(14) 0.0216(14) 0.0042(11) -0.0055(12)
C27A 0.0254(12) 0.0535(17) 0.0309(12) 0.0095(11) 0.0059(10) 0.0075(12)
C28A 0.0234(11) 0.0338(13) 0.0262(11) 0.0043(9) -0.0009(9) 0.0020(10)
C29A 0.0167(10) 0.0212(11) 0.0249(10) 0.0006(8) -0.0039(8) 0.0028(8)
C30A 0.0237(11) 0.0283(12) 0.0258(10) 0.0022(9) -0.0038(9) 0.0011(10)
C31A 0.0318(13) 0.0383(14) 0.0257(11) 0.0011(10) -0.0088(10) 0.0027(11)
C32A 0.0270(12) 0.0317(13) 0.0368(12) -0.0060(10) -0.0158(10) -0.0012(10)
C33A 0.0238(12) 0.0252(12) 0.0418(13) 0.0018(10) -0.0095(10) -0.0037(10)
C34A 0.0202(11) 0.0239(11) 0.0294(11) 0.0023(9) -0.0071(9) -0.0010(9)
Si1B 0.0157(3) 0.0192(3) 0.0215(3) -0.0006(2) -0.0017(2) 0.0021(2)
O1B 0.0150(8) 0.0507(12) 0.0516(11) 0.0096(9) 0.0000(7) -0.0059(8)
N1B 0.0143(9) 0.0374(11) 0.0204(8) -0.0017(8) -0.0014(7) -0.0013(8)
C1B 0.0210(11) 0.0228(11) 0.0253(10) 0.0010(9) -0.0058(8) -0.0044(9)
C2B 0.0268(12) 0.0267(12) 0.0344(12) -0.0051(10) -0.0108(10) 0.0085(10)
C3B 0.0158(10) 0.0345(13) 0.0286(11) -0.0030(9) -0.0042(8) 0.0086(9)
C4B 0.0145(10) 0.0279(12) 0.0232(10) 0.0021(8) -0.0023(8) -0.0009(9)
C5B 0.0176(10) 0.0267(11) 0.0198(9) 0.0020(8) -0.0030(8) 0.0016(9)
C6B 0.0273(12) 0.0355(14) 0.0314(12) -0.0088(10) -0.0018(10) 0.0052(10)
C7B 0.076(2) 0.0373(17) 0.0604(19) -0.0101(15) 0.0032(17) -0.0029(16)
C8B 0.0352(15) 0.0410(16) 0.0511(16) -0.0066(13) -0.0046(12) -0.0195(13)
C9B 0.0203(11) 0.0339(13) 0.0324(11) 0.0086(10) -0.0049(9) -0.0062(10)
C10B 0.0131(10) 0.0587(17) 0.0222(10) 0.0029(11) -0.0001(8) 0.0008(11)
C11B 0.0172(10) 0.0348(13) 0.0231(10) 0.0001(9) -0.0017(8) -0.0057(9)
C12B 0.0179(11) 0.0445(15) 0.0326(12) 0.0052(11) -0.0005(9) -0.0028(10)
C13B 0.0270(13) 0.0496(17) 0.0385(13) 0.0147(12) -0.0097(10) -0.0106(12)
C14B 0.0511(17) 0.0418(16) 0.0261(12) 0.0051(11) -0.0081(11) -0.0186(13)
C15B 0.0614(19) 0.0398(15) 0.0267(12) -0.0036(11) 0.0117(12) -0.0050(14)
C16B 0.0376(14) 0.0352(14) 0.0279(11) 0.0026(10) 0.0065(10) 0.0061(11)
C17B 0.0144(10) 0.0217(11) 0.0227(9) -0.0009(8) -0.0036(8) 0.0012(8)
C18B 0.0275(12) 0.0204(11) 0.0251(10) -0.0001(8) -0.0041(9) 0.0010(9)
C19B 0.0259(12) 0.0195(11) 0.0315(11) 0.0004(9) 0.0010(9) -0.0003(9)
C20B 0.0423(15) 0.0257(12) 0.0301(11) 0.0040(10) 0.0002(10) -0.0018(11)
C21B 0.0331(14) 0.0282(13) 0.0632(17) 0.0023(12) 0.0205(13) -0.0048(11)
C22B 0.0383(14) 0.0234(12) 0.0429(14) -0.0031(10) -0.0071(11) -0.0037(11)
C23B 0.0178(10) 0.0282(12) 0.0238(10) -0.0043(9) -0.0033(8) 0.0032(9)
C24B 0.0284(13) 0.0368(14) 0.0305(11) 0.0004(10) 0.0000(10) 0.0124(11)
C25B 0.0286(13) 0.0466(17) 0.0439(14) -0.0059(12) -0.0019(11) 0.0186(12)
C26B 0.0185(11) 0.0557(18) 0.0398(13) -0.0095(12) 0.0040(10) 0.0067(12)
C27B 0.0234(12) 0.0424(15) 0.0311(12) -0.0037(10) 0.0018(9) -0.0038(11)
C28B 0.0215(11) 0.0288(12) 0.0277(11) -0.0029(9) -0.0017(9) 0.0001(9)
C29B 0.0161(10) 0.0208(11) 0.0256(10) -0.0011(8) -0.0034(8) -0.0029(8)
C30B 0.0207(11) 0.0311(12) 0.0273(11) -0.0026(9) -0.0044(9) -0.0013(9)
C31B 0.0272(12) 0.0381(14) 0.0262(11) -0.0001(10) -0.0082(9) -0.0050(11)
C32B 0.0231(12) 0.0357(14) 0.0361(12) 0.0088(10) -0.0143(10) -0.0027(10)
C33B 0.0213(11) 0.0277(12) 0.0407(13) 0.0011(10) -0.0072(10) 0.0026(10)
C34B 0.0188(10) 0.0252(11) 0.0295(11) -0.0018(9) -0.0040(8) 0.0000(9)
C1C 0.143(4) 0.088(3) 0.0392(18) -0.0013(19) -0.017(2) -0.011(3)
C2C 0.088(3) 0.064(2) 0.062(2) 0.0038(18) 0.004(2) 0.028(2)
C3C 0.090(3) 0.0450(18) 0.0441(16) 0.0086(14) 0.0227(17) 0.0244(18)
C4C 0.050(2) 0.112(3) 0.0509(19) 0.023(2) 0.0097(16) -0.001(2)
C5C 0.060(2) 0.050(2) 0.081(2) 0.0069(18) 0.0240(19) 0.0067(17)

loop_
_atom_type_symbol
_atom_type_description
_atom_type_scat_dispersion_real
_atom_type_scat_dispersion_imag
_atom_type_scat_source
C C 0.0181 0.0091 'International Tables Vol C Tables 4.2.6.8 and 6.1.1.4'
H H 0.0000 0.0000 'International Tables Vol C Tables 4.2.6.8 and 6.1.1.4'
N N 0.0311 0.0180 'International Tables Vol C Tables 4.2.6.8 and 6.1.1.4'
O O 0.0492 0.0322 'International Tables Vol C Tables 4.2.6.8 and 6.1.1.4'
Si Si 0.2541 0.3302 'International Tables Vol C Tables 4.2.6.8 and 6.1.1.4'

loop_
_geom_angle_atom_site_label_1
_geom_angle_atom_site_label_2
_geom_angle_atom_site_label_3
_geom_angle
C23A Si1A C29A 107.60(10)
C23A Si1A C17A 110.19(9)
C29A Si1A C17A 104.91(9)
C23A Si1A C19A 112.90(10)
C29A Si1A C19A 106.61(10)
C17A Si1A C19A 114.03(9)
C5A N1A C10A 122.12(18)
C5A N1A C1A 122.78(17)
C10A N1A C1A 115.08(17)
N1A C1A C2A 110.15(17)
N1A C1A C17A 110.86(17)
C2A C1A C17A 112.81(18)
N1A C1A H1AA 107.6
C2A C1A H1AA 107.6
C17A C1A H1AA 107.6
C3A C2A C1A 121.6(2)
C3A C2A H2AA 119.2
C1A C2A H2AA 119.2
C2A C3A C4A 121.4(2)
C2A C3A H3AA 119.3
C4A C3A H3AA 119.3
C5A C4A C9A 122.3(2)
C5A C4A C3A 117.8(2)
C9A C4A C3A 119.8(2)
N1A C5A C4A 121.2(2)
N1A C5A C6A 117.93(18)
C4A C5A C6A 120.85(19)
C5A C6A C7A 112.03(19)
C5A C6A H6AA 109.2
C7A C6A H6AA 109.2
C5A C6A H6AB 109.2
C7A C6A H6AB 109.2
H6AA C6A H6AB 107.9
C8A C7A C6A 111.6(2)
C8A C7A H7AA 109.3
C6A C7A H7AA 109.3
C8A C7A H7AB 109.3
C6A C7A H7AB 109.3
H7AA C7A H7AB 108.0
C7A C8A C9A 112.0(2)
C7A C8A H8AA 109.2
C9A C8A H8AA 109.2
C7A C8A H8AB 109.2
C9A C8A H8AB 109.2
H8AA C8A H8AB 107.9
O1A C9A C4A 122.1(2)
O1A C9A C8A 120.1(2)
C4A C9A C8A 117.8(2)
N1A C10A C11A 114.19(18)
N1A C10A H10A 108.7
C11A C10A H10A 108.7
N1A C10A H10B 108.7
C11A C10A H10B 108.7
H10A C10A H10B 107.6
C12A C11A C16A 118.8(2)
C12A C11A C10A 123.2(2)
C16A C11A C10A 118.0(2)
C11A C12A C13A 120.2(2)
C11A C12A H12A 119.9
C13A C12A H12A 119.9
C14A C13A C12A 120.6(2)
C14A C13A H13A 119.7
C12A C13A H13A 119.7
C15A C14A C13A 119.4(2)
C15A C14A H14A 120.3
C13A C14A H14A 120.3
C14A C15A C16A 120.3(2)
C14A C15A H15A 119.8
C16A C15A H15A 119.8
C11A C16A C15A 120.7(2)
C11A C16A H16A 119.7
C15A C16A H16A 119.7
C18A C17A C1A 110.81(17)
C18A C17A Si1A 109.85(14)
C1A C17A Si1A 117.22(15)
C18A C17A H17A 106.1
C1A C17A H17A 106.1
Si1A C17A H17A 106.1
C17A C18A H18A 109.5
C17A C18A H18B 109.5
H18A C18A H18B 109.5
C17A C18A H18C 109.5
H18A C18A H18C 109.5
H18B C18A H18C 109.5
C21A C19A C20A 107.85(19)
C21A C19A C22A 108.3(2)
C20A C19A C22A 108.49(19)
C21A C19A Si1A 108.07(16)
C20A C19A Si1A 115.22(16)
C22A C19A Si1A 108.75(15)
C19A C20A H20A 109.5
C19A C20A H20B 109.5
H20A C20A H20B 109.5
C19A C20A H20C 109.5
H20A C20A H20C 109.5
H20B C20A H20C 109.5
C19A C21A H21A 109.5
C19A C21A H21B 109.5
H21A C21A H21B 109.5
C19A C21A H21C 109.5
H21A C21A H21C 109.5
H21B C21A H21C 109.5
C19A C22A H22A 109.5
C19A C22A H22B 109.5
H22A C22A H22B 109.5
C19A C22A H22C 109.5
H22A C22A H22C 109.5
H22B C22A H22C 109.5
C28A C23A C24A 116.9(2)
C28A C23A Si1A 119.08(17)
C24A C23A Si1A 123.98(18)
C25A C24A C23A 121.8(2)
C25A C24A H24A 119.1
C23A C24A H24A 119.1
C26A C25A C24A 120.2(3)
C26A C25A H25A 119.9
C24A C25A H25A 119.9
C25A C26A C27A 119.4(2)
C25A C26A H26A 120.3
C27A C26A H26A 120.3
C26A C27A C28A 120.3(3)
C26A C27A H27A 119.8
C28A C27A H27A 119.8
C27A C28A C23A 121.4(2)
C27A C28A H28A 119.3
C23A C28A H28A 119.3
C34A C29A C30A 116.9(2)
C34A C29A Si1A 122.24(16)
C30A C29A Si1A 120.78(17)
C31A C30A C29A 121.5(2)
C31A C30A H30A 119.2
C29A C30A H30A 119.2
C32A C31A C30A 120.1(2)
C32A C31A H31A 120.0
C30A C31A H31A 120.0
C33A C32A C31A 119.7(2)
C33A C32A H32A 120.1
C31A C32A H32A 120.1
C32A C33A C34A 120.1(2)
C32A C33A H33A 119.9
C34A C33A H33A 119.9
C33A C34A C29A 121.6(2)
C33A C34A H34A 119.2
C29A C34A H34A 119.2
C23B Si1B C29B 107.71(9)
C23B Si1B C19B 112.85(10)
C29B Si1B C19B 106.63(10)
C23B Si1B C17B 109.98(10)
C29B Si1B C17B 105.14(9)
C19B Si1B C17B 113.99(10)
C5B N1B C10B 121.57(19)
C5B N1B C1B 123.28(18)
C10B N1B C1B 115.07(18)
C2B C1B N1B 110.62(18)
C2B C1B C17B 113.11(18)
N1B C1B C17B 110.01(18)
C2B C1B H1BA 107.6
N1B C1B H1BA 107.6
C17B C1B H1BA 107.6
C3B C2B C1B 122.3(2)
C3B C2B H2BA 118.9
C1B C2B H2BA 118.9
C2B C3B C4B 121.5(2)
C2B C3B H3BA 119.3
C4B C3B H3BA 119.3
C5B C4B C9B 121.8(2)
C5B C4B C3B 118.5(2)
C9B C4B C3B 119.2(2)
N1B C5B C4B 120.8(2)
N1B C5B C6B 117.86(19)
C4B C5B C6B 121.3(2)
C7B C6B C5B 112.3(2)
C7B C6B H6BA 109.1
C5B C6B H6BA 109.1
C7B C6B H6BB 109.1
C5B C6B H6BB 109.1
H6BA C6B H6BB 107.9
C8B C7B C6B 112.5(3)
C8B C7B H7BA 109.1
C6B C7B H7BA 109.1
C8B C7B H7BB 109.1
C6B C7B H7BB 109.1
H7BA C7B H7BB 107.8
C7B C8B C9B 113.6(2)
C7B C8B H8BA 108.8
C9B C8B H8BA 108.8
C7B C8B H8BB 108.8
C9B C8B H8BB 108.8
H8BA C8B H8BB 107.7
O1B C9B C4B 121.8(2)
O1B C9B C8B 120.5(2)
C4B C9B C8B 117.6(2)
N1B C10B C11B 113.42(18)
N1B C10B H10C 108.9
C11B C10B H10C 108.9
N1B C10B H10D 108.9
C11B C10B H10D 108.9
H10C C10B H10D 107.7
C16B C11B C12B 118.9(2)
C16B C11B C10B 118.8(2)
C12B C11B C10B 122.3(2)
C11B C12B C13B 120.5(2)
C11B C12B H12B 119.7
C13B C12B H12B 119.7
C14B C13B C12B 120.0(3)
C14B C13B H13B 120.0
C12B C13B H13B 120.0
C15B C14B C13B 119.7(2)
C15B C14B H14B 120.2
C13B C14B H14B 120.2
C14B C15B C16B 120.4(3)
C14B C15B H15B 119.8
C16B C15B H15B 119.8
C11B C16B C15B 120.5(2)
C11B C16B H16B 119.7
C15B C16B H16B 119.7
C18B C17B C1B 110.72(17)
C18B C17B Si1B 110.10(14)
C1B C17B Si1B 117.42(15)
C18B C17B H17B 105.9
C1B C17B H17B 105.9
Si1B C17B H17B 105.9
C17B C18B H18D 109.5
C17B C18B H18E 109.5
H18D C18B H18E 109.5
C17B C18B H18F 109.5
H18D C18B H18F 109.5
H18E C18B H18F 109.5
C22B C19B C21B 108.1(2)
C22B C19B C20B 108.74(19)
C21B C19B C20B 107.5(2)
C22B C19B Si1B 108.51(16)
C21B C19B Si1B 107.84(16)
C20B C19B Si1B 115.96(17)
C19B C20B H20D 109.5
C19B C20B H20E 109.5
H20D C20B H20E 109.5
C19B C20B H20F 109.5
H20D C20B H20F 109.5
H20E C20B H20F 109.5
C19B C21B H21D 109.5
C19B C21B H21E 109.5
H21D C21B H21E 109.5
C19B C21B H21F 109.5
H21D C21B H21F 109.5
H21E C21B H21F 109.5
C19B C22B H22D 109.5
C19B C22B H22E 109.5
H22D C22B H22E 109.5
C19B C22B H22F 109.5
H22D C22B H22F 109.5
H22E C22B H22F 109.5
C24B C23B C28B 116.6(2)
C24B C23B Si1B 124.09(18)
C28B C23B Si1B 119.23(17)
C25B C24B C23B 122.0(2)
C25B C24B H24B 119.0
C23B C24B H24B 119.0
C26B C25B C24B 119.9(2)
C26B C25B H25B 120.1
C24B C25B H25B 120.1
C27B C26B C25B 119.7(2)
C27B C26B H26B 120.2
C25B C26B H26B 120.2
C26B C27B C28B 120.5(2)
C26B C27B H27B 119.7
C28B C27B H27B 119.7
C27B C28B C23B 121.4(2)
C27B C28B H28B 119.3
C23B C28B H28B 119.3
C34B C29B C30B 117.0(2)
C34B C29B Si1B 121.66(16)
C30B C29B Si1B 121.25(17)
C31B C30B C29B 121.6(2)
C31B C30B H30B 119.2
C29B C30B H30B 119.2
C32B C31B C30B 120.0(2)
C32B C31B H31B 120.0
C30B C31B H31B 120.0
C33B C32B C31B 119.8(2)
C33B C32B H32B 120.1
C31B C32B H32B 120.1
C32B C33B C34B 120.0(2)
C32B C33B H33B 120.0
C34B C33B H33B 120.0
C33B C34B C29B 121.6(2)
C33B C34B H34B 119.2
C29B C34B H34B 119.2
C2C C1C H1CA 109.5
C2C C1C H1CB 109.5
H1CA C1C H1CB 109.5
C2C C1C H1CC 109.5
H1CA C1C H1CC 109.5
H1CB C1C H1CC 109.5
C3C C2C C1C 116.9(4)
C3C C2C H2CA 108.1
C1C C2C H2CA 108.1
C3C C2C H2CB 108.1
C1C C2C H2CB 108.1
H2CA C2C H2CB 107.3
C2C C3C C4C 115.7(3)
C2C C3C H3CA 108.4
C4C C3C H3CA 108.4
C2C C3C H3CB 108.4
C4C C3C H3CB 108.4
H3CA C3C H3CB 107.4
C5C C4C C3C 111.5(3)
C5C C4C H4CA 109.3
C3C C4C H4CA 109.3
C5C C4C H4CB 109.3
C3C C4C H4CB 109.3
H4CA C4C H4CB 108.0
C4C C5C H5CA 109.5
C4C C5C H5CB 109.5
H5CA C5C H5CB 109.5
C4C C5C H5CC 109.5
H5CA C5C H5CC 109.5
H5CB C5C H5CC 109.5

loop_
_geom_bond_atom_site_label_1
_geom_bond_atom_site_label_2
_geom_bond_distance
Si1A C23A 1.891(2)
Si1A C29A 1.891(2)
Si1A C17A 1.914(2)
Si1A C19A 1.915(2)
O1A C9A 1.237(3)
N1A C5A 1.346(3)
N1A C10A 1.459(3)
N1A C1A 1.491(3)
C1A C2A 1.497(3)
C1A C17A 1.551(3)
C1A H1AA 1.0000
C2A C3A 1.329(3)
C2A H2AA 0.9500
C3A C4A 1.455(3)
C3A H3AA 0.9500
C4A C5A 1.381(3)
C4A C9A 1.443(3)
C5A C6A 1.518(3)
C6A C7A 1.523(3)
C6A H6AA 0.9900
C6A H6AB 0.9900
C7A C8A 1.502(3)
C7A H7AA 0.9900
C7A H7AB 0.9900
C8A C9A 1.509(4)
C8A H8AA 0.9900
C8A H8AB 0.9900
C10A C11A 1.522(3)
C10A H10A 0.9900
C10A H10B 0.9900
C11A C12A 1.384(3)
C11A C16A 1.386(3)
C12A C13A 1.394(3)
C12A H12A 0.9500
C13A C14A 1.377(4)
C13A H13A 0.9500
C14A C15A 1.377(4)
C14A H14A 0.9500
C15A C16A 1.388(3)
C15A H15A 0.9500
C16A H16A 0.9500
C17A C18A 1.540(3)
C17A H17A 1.0000
C18A H18A 0.9800
C18A H18B 0.9800
C18A H18C 0.9800
C19A C21A 1.532(3)
C19A C20A 1.538(3)
C19A C22A 1.541(3)
C20A H20A 0.9800
C20A H20B 0.9800
C20A H20C 0.9800
C21A H21A 0.9800
C21A H21B 0.9800
C21A H21C 0.9800
C22A H22A 0.9800
C22A H22B 0.9800
C22A H22C 0.9800
C23A C28A 1.399(3)
C23A C24A 1.401(3)
C24A C25A 1.386(3)
C24A H24A 0.9500
C25A C26A 1.383(4)
C25A H25A 0.9500
C26A C27A 1.383(4)
C26A H26A 0.9500
C27A C28A 1.392(3)
C27A H27A 0.9500
C28A H28A 0.9500
C29A C34A 1.400(3)
C29A C30A 1.407(3)
C30A C31A 1.387(3)
C30A H30A 0.9500
C31A C32A 1.386(4)
C31A H31A 0.9500
C32A C33A 1.383(3)
C32A H32A 0.9500
C33A C34A 1.389(3)
C33A H33A 0.9500
C34A H34A 0.9500
Si1B C23B 1.892(2)
Si1B C29B 1.893(2)
Si1B C19B 1.912(2)
Si1B C17B 1.913(2)
O1B C9B 1.237(3)
N1B C5B 1.351(3)
N1B C10B 1.460(3)
N1B C1B 1.492(3)
C1B C2B 1.489(3)
C1B C17B 1.547(3)
C1B H1BA 1.0000
C2B C3B 1.332(3)
C2B H2BA 0.9500
C3B C4B 1.446(3)
C3B H3BA 0.9500
C4B C5B 1.382(3)
C4B C9B 1.439(3)
C5B C6B 1.510(3)
C6B C7B 1.504(4)
C6B H6BA 0.9900
C6B H6BB 0.9900
C7B C8B 1.482(4)
C7B H7BA 0.9900
C7B H7BB 0.9900
C8B C9B 1.514(4)
C8B H8BA 0.9900
C8B H8BB 0.9900
C10B C11B 1.523(3)
C10B H10C 0.9900
C10B H10D 0.9900
C11B C16B 1.382(3)
C11B C12B 1.388(3)
C12B C13B 1.391(3)
C12B H12B 0.9500
C13B C14B 1.382(4)
C13B H13B 0.9500
C14B C15B 1.376(4)
C14B H14B 0.9500
C15B C16B 1.389(3)
C15B H15B 0.9500
C16B H16B 0.9500
C17B C18B 1.539(3)
C17B H17B 1.0000
C18B H18D 0.9800
C18B H18E 0.9800
C18B H18F 0.9800
C19B C22B 1.536(3)
C19B C21B 1.539(3)
C19B C20B 1.540(3)
C20B H20D 0.9800
C20B H20E 0.9800
C20B H20F 0.9800
C21B H21D 0.9800
C21B H21E 0.9800
C21B H21F 0.9800
C22B H22D 0.9800
C22B H22E 0.9800
C22B H22F 0.9800
C23B C24B 1.398(3)
C23B C28B 1.407(3)
C24B C25B 1.393(3)
C24B H24B 0.9500
C25B C26B 1.381(4)
C25B H25B 0.9500
C26B C27B 1.377(4)
C26B H26B 0.9500
C27B C28B 1.390(3)
C27B H27B 0.9500
C28B H28B 0.9500
C29B C34B 1.399(3)
C29B C30B 1.405(3)
C30B C31B 1.390(3)
C30B H30B 0.9500
C31B C32B 1.387(4)
C31B H31B 0.9500
C32B C33B 1.385(3)
C32B H32B 0.9500
C33B C34B 1.394(3)
C33B H33B 0.9500
C34B H34B 0.9500
C1C C2C 1.503(5)
C1C H1CA 0.9800
C1C H1CB 0.9800
C1C H1CC 0.9800
C2C C3C 1.450(6)
C2C H2CA 0.9900
C2C H2CB 0.9900
C3C C4C 1.512(5)
C3C H3CA 0.9900
C3C H3CB 0.9900
C4C C5C 1.473(5)
C4C H4CA 0.9900
C4C H4CB 0.9900
C5C H5CA 0.9800
C5C H5CB 0.9800
C5C H5CC 0.9800

loop_
_geom_torsion_atom_site_label_1
_geom_torsion_atom_site_label_2
_geom_torsion_atom_site_label_3
_geom_torsion_atom_site_label_4
_geom_torsion
C5A N1A C1A C2A -24.0(3)
C10A N1A C1A C2A 157.49(18)
C5A N1A C1A C17A 101.6(2)
C10A N1A C1A C17A -76.9(2)
N1A C1A C2A C3A 22.8(3)
C17A C1A C2A C3A -101.7(2)
C1A C2A C3A C4A -8.2(3)
C2A C3A C4A C5A -8.4(3)
C2A C3A C4A C9A 174.9(2)
C10A N1A C5A C4A -171.66(19)
C1A N1A C5A C4A 9.9(3)
C10A N1A C5A C6A 7.7(3)
C1A N1A C5A C6A -170.78(18)
C9A C4A C5A N1A -175.82(19)
C3A C4A C5A N1A 7.5(3)
C9A C4A C5A C6A 4.9(3)
C3A C4A C5A C6A -171.80(19)
N1A C5A C6A C7A -160.1(2)
C4A C5A C6A C7A 19.2(3)
C5A C6A C7A C8A -48.7(3)
C6A C7A C8A C9A 54.9(3)
C5A C4A C9A O1A -179.6(2)
C3A C4A C9A O1A -3.0(3)
C5A C4A C9A C8A 1.2(3)
C3A C4A C9A C8A 177.8(2)
C7A C8A C9A O1A 149.4(2)
C7A C8A C9A C4A -31.4(3)
C5A N1A C10A C11A 77.4(3)
C1A N1A C10A C11A -104.0(2)
N1A C10A C11A C12A 11.2(3)
N1A C10A C11A C16A -169.7(2)
C16A C11A C12A C13A 1.4(4)
C10A C11A C12A C13A -179.5(2)
C11A C12A C13A C14A -1.1(4)
C12A C13A C14A C15A 0.1(4)
C13A C14A C15A C16A 0.4(4)
C12A C11A C16A C15A -0.9(4)
C10A C11A C16A C15A 180.0(2)
C14A C15A C16A C11A 0.0(4)
N1A C1A C17A C18A -61.8(2)
C2A C1A C17A C18A 62.2(2)
N1A C1A C17A Si1A 171.01(13)
C2A C1A C17A Si1A -64.9(2)
C29A Si1A C23A C28A -40.7(2)
C17A Si1A C23A C28A 73.15(19)
C19A Si1A C23A C28A -158.06(17)
C29A Si1A C23A C24A 142.27(19)
C17A Si1A C23A C24A -103.9(2)
C19A Si1A C23A C24A 24.9(2)
C28A C23A C24A C25A -0.9(3)
Si1A C23A C24A C25A 176.16(19)
C23A C24A C25A C26A 0.5(4)
C24A C25A C26A C27A 0.2(4)
C25A C26A C27A C28A -0.4(4)
C26A C27A C28A C23A -0.1(4)
C24A C23A C28A C27A 0.7(3)
Si1A C23A C28A C27A -176.50(18)
C23A Si1A C29A C34A 152.72(18)
C17A Si1A C29A C34A 35.4(2)
C19A Si1A C29A C34A -85.9(2)
C23A Si1A C29A C30A -29.8(2)
C17A Si1A C29A C30A -147.19(18)
C19A Si1A C29A C30A 91.53(19)
C34A C29A C30A C31A -0.2(3)
Si1A C29A C30A C31A -177.79(18)
C29A C30A C31A C32A -0.3(4)
C30A C31A C32A C33A 0.6(4)
C31A C32A C33A C34A -0.3(4)
C32A C33A C34A C29A -0.2(4)
C30A C29A C34A C33A 0.5(3)
Si1A C29A C34A C33A 178.04(18)
C5B N1B C1B C2B 19.8(3)
C10B N1B C1B C2B -157.15(19)
C5B N1B C1B C17B -105.9(2)
C10B N1B C1B C17B 77.2(2)
N1B C1B C2B C3B -17.6(3)
C17B C1B C2B C3B 106.3(3)
C1B C2B C3B C4B 6.2(4)
C2B C3B C4B C5B 5.7(3)
C2B C3B C4B C9B 177.1(2)
C10B N1B C5B C4B 166.8(2)
C1B N1B C5B C4B -10.0(3)
C10B N1B C5B C6B -11.9(3)
C1B N1B C5B C6B 171.41(19)
C9B C4B C5B N1B -174.9(2)
C3B C4B C5B N1B -3.8(3)
C9B C4B C5B C6B 3.7(3)
C3B C4B C5B C6B 174.8(2)
N1B C5B C6B C7B -160.8(2)
C4B C5B C6B C7B 20.6(3)
C5B C6B C7B C8B -47.6(3)
C6B C7B C8B C9B 51.5(4)
C5B C4B C9B O1B 176.4(2)
C3B C4B C9B O1B 5.3(3)
C5B C4B C9B C8B -0.5(3)
C3B C4B C9B C8B -171.5(2)
C7B C8B C9B O1B 155.7(3)
C7B C8B C9B C4B -27.4(3)
C5B N1B C10B C11B -67.0(3)
C1B N1B C10B C11B 109.9(2)
N1B C10B C11B C16B 158.3(2)
N1B C10B C11B C12B -21.6(4)
C16B C11B C12B C13B -1.6(4)
C10B C11B C12B C13B 178.3(2)
C11B C12B C13B C14B 0.9(4)
C12B C13B C14B C15B 0.4(4)
C13B C14B C15B C16B -1.0(4)
C12B C11B C16B C15B 1.1(4)
C10B C11B C16B C15B -178.9(2)
C14B C15B C16B C11B 0.2(4)
C2B C1B C17B C18B -57.6(2)
N1B C1B C17B C18B 66.6(2)
C2B C1B C17B Si1B 70.0(2)
N1B C1B C17B Si1B -165.76(14)
C29B Si1B C23B C24B -145.1(2)
C19B Si1B C23B C24B -27.7(2)
C17B Si1B C23B C24B 100.8(2)
C29B Si1B C23B C28B 38.2(2)
C19B Si1B C23B C28B 155.63(17)
C17B Si1B C23B C28B -75.86(19)
C28B C23B C24B C25B 0.3(4)
Si1B C23B C24B C25B -176.5(2)
C23B C24B C25B C26B -0.6(4)
C24B C25B C26B C27B 0.4(4)
C25B C26B C27B C28B 0.1(4)
C26B C27B C28B C23B -0.4(4)
C24B C23B C28B C27B 0.2(3)
Si1B C23B C28B C27B 177.15(18)
C23B Si1B C29B C34B -152.69(18)
C19B Si1B C29B C34B 85.9(2)
C17B Si1B C29B C34B -35.4(2)
C23B Si1B C29B C30B 29.9(2)
C19B Si1B C29B C30B -91.53(19)
C17B Si1B C29B C30B 147.11(18)
C34B C29B C30B C31B 0.8(3)
Si1B C29B C30B C31B 178.34(18)
C29B C30B C31B C32B -0.4(4)
C30B C31B C32B C33B -0.1(4)
C31B C32B C33B C34B 0.2(4)
C32B C33B C34B C29B 0.1(4)
C30B C29B C34B C33B -0.6(3)
Si1B C29B C34B C33B -178.18(18)
C1C C2C C3C C4C 175.9(3)
C2C C3C C4C C5C 170.5(3)
